data_7129894
loop_
_publ_author_name
'Chen, Liangliang'
'Wu, Botao'
'Qin, Liyuan'
'Huang, Yan-Ying'
'Meng, Wei'
'Kong, Ruirui'
'Yu, Xiaobo'
'ChenChai, Kaiyuan'
'Li, Cheng'
'Zhang, Guanxin'
'Zhang, Xisha'
'Zhang, Deqing'

_publ_section_title
;
 Perylene Five-membered Ring Diimide for Organic Semiconductors and
 \p-Expanded Conjugated Molecules
;
_journal_name_full 'Chemical Communications'
_journal_paper_doi 10.1039/D2CC01061E
_journal_year 2022
_chemical_formula_moiety 'C36 H34 N2 O4'
_chemical_formula_sum 'C36 H34 N2 O4'
_chemical_formula_weight 558.65
_space_group_crystal_system triclinic
_space_group_IT_number 2
_space_group_name_Hall '-P 1'
_space_group_name_H-M_alt 'P -1'
_atom_sites_solution_hydrogens geom
_atom_sites_solution_primary iterative
_audit_creation_date 2021-04-01
_audit_creation_method
;
Olex2 1.2
(compiled 2018.05.29 svn.r3508 for OlexSys, GUI svn.r5506)
;
_audit_update_record
;
2021-04-01 deposited with the CCDC.	2022-03-24 downloaded from the CCDC.
;
_cell_angle_alpha 95.710(7)
_cell_angle_beta 103.580(6)
_cell_angle_gamma 93.738(6)
_cell_formula_units_Z 4
_cell_length_a 10.8776(7)
_cell_length_b 14.0655(13)
_cell_length_c 18.9337(13)
_cell_measurement_reflns_used 4305
_cell_measurement_temperature 169.99(14)
_cell_measurement_theta_max 73.5960
_cell_measurement_theta_min 2.3670
_cell_volume 2790.1(4)
_computing_cell_refinement 'CrysAlisPro 1.171.40.14e (Rigaku OD, 2018)'
_computing_data_collection 'CrysAlisPro 1.171.40.14e (Rigaku OD, 2018)'
_computing_data_reduction 'CrysAlisPro 1.171.40.14e (Rigaku OD, 2018)'
_computing_molecular_graphics 'Olex2 (Dolomanov et al., 2009)'
_computing_publication_material 'Olex2 (Dolomanov et al., 2009)'
_computing_structure_refinement 'ShelXL (Sheldrick, 2015)'
_computing_structure_solution 'olex2.solve (Bourhis et al., 2015)'
_diffrn_ambient_environment N~2~
_diffrn_ambient_temperature 169.99(14)
_diffrn_detector 'CCD plate'
_diffrn_detector_type HyPix
_diffrn_measured_fraction_theta_full 0.986
_diffrn_measured_fraction_theta_max 0.933
_diffrn_measurement_details
;
List of Runs (angles in degrees, time in seconds):

  # Type    Start    End  Width  t~exp~   \w     \q     \k     \f   Frames
#--------------------------------------------------------------------------
  1  \w    -56.00  26.00   0.50    5.00    --  -46.32  57.00 -30.00  164
  2  \w     24.00 118.00   0.50    5.00    --   46.32  77.00 -90.00  188
  3  \w     85.00 127.00   0.50   20.00    --  103.25 110.00 -99.00   84
  4  \w     93.00 167.00   0.50   20.00    --  103.25  45.00  60.00  148
  5  \w    110.00 168.00   0.50   20.00    --  103.25  30.00  90.00  116
  6  \w     47.00  82.00   0.50   20.00    --  103.25 -94.00  90.00   70
  7  \w     83.00 109.00   0.50   20.00    --  103.25-125.00  30.00   52
  8  \w     33.00 110.00   0.50   20.00    --  103.25-110.00 165.00  154
  9  \w     32.00  64.00   0.50   20.00    --  103.25-125.00  30.00   64
 10  \w     31.00 126.00   0.50   20.00    --  103.25 -77.00 -30.00  190
 11  \w     34.00 108.00   0.50   20.00    --  103.25 -94.00-120.00  148
 12  \w     37.00 105.00   0.50   20.00    --  103.25 -45.00 -60.00  136
 13  \w      5.00  84.00   0.50    5.00    --   46.32-110.00 165.00  158
 14  \w    -24.00  59.00   0.50    5.00    --   46.32 -57.00 150.00  166
 15  \w    -86.00   1.00   0.50    5.00    --  -46.32 110.00 -99.00  174
 16  \w    -79.00 -29.00   0.50   20.00    --  -99.00 125.00  60.00  100
 17  \w    -94.00 -51.00   0.50   20.00    --  -99.00 110.00 -99.00   86
 18  \w    -88.00 -61.00   0.50   20.00    --  -99.00  30.00 -90.00   54
 19  \w   -118.00 -28.00   0.50   20.00    --  -99.00  77.00 -90.00  180
 20  \w   -115.00 -80.00   0.50   20.00    --  -99.00 125.00  60.00   70
 21  \w   -167.00 -86.00   0.50   20.00    --  -99.00 -30.00-180.00  162
 22  \w   -115.00 -75.00   0.50    5.00    --  -46.32-125.00 -60.00   80
 23  \w   -112.00 -83.00   0.50    5.00    --  -46.32-125.00-150.00   58
 24  \w   -137.00 -98.00   0.50   20.00    --  -99.00 -30.00   0.00   78
 25  \w   -162.00 -97.00   0.50   20.00    --  -99.00 -45.00-120.00  130
 26  \w   -137.00-110.00   0.50   20.00    --  -99.00-110.00 165.00   54
 27  \w   -168.00-111.50   0.50   20.00    --  -99.00 -45.00 150.00  113
;
_diffrn_measurement_device 'four-circle diffractometer'
_diffrn_measurement_device_type 'XtaLAB Synergy R, HyPix'
_diffrn_measurement_method '\w scans'
_diffrn_orient_matrix_type 'CrysAlisPro convention (1999,Acta A55,543-557)'
_diffrn_orient_matrix_UB_11 -0.0794336000
_diffrn_orient_matrix_UB_12 -0.0904817000
_diffrn_orient_matrix_UB_13 0.0094759000
_diffrn_orient_matrix_UB_21 0.0519457000
_diffrn_orient_matrix_UB_22 -0.0588738000
_diffrn_orient_matrix_UB_23 -0.0577917000
_diffrn_orient_matrix_UB_31 0.1113547000
_diffrn_orient_matrix_UB_32 -0.0237835000
_diffrn_orient_matrix_UB_33 0.0606349000
_diffrn_radiation_monochromator mirror
_diffrn_radiation_probe x-ray
_diffrn_radiation_type CuK\a
_diffrn_radiation_wavelength 1.54184
_diffrn_reflns_av_R_equivalents 0.0864
_diffrn_reflns_av_unetI/netI 0.0894
_diffrn_reflns_Laue_measured_fraction_full 0.986
_diffrn_reflns_Laue_measured_fraction_max 0.933
_diffrn_reflns_limit_h_max 13
_diffrn_reflns_limit_h_min -12
_diffrn_reflns_limit_k_max 17
_diffrn_reflns_limit_k_min -17
_diffrn_reflns_limit_l_max 23
_diffrn_reflns_limit_l_min -23
_diffrn_reflns_number 29717
_diffrn_reflns_point_group_measured_fraction_full 0.986
_diffrn_reflns_point_group_measured_fraction_max 0.933
_diffrn_reflns_theta_full 67.684
_diffrn_reflns_theta_max 75.871
_diffrn_reflns_theta_min 2.418
_diffrn_source 'Rotating-anode X-ray tube'
_diffrn_source_type 'PhotonJet R (Cu) X-ray Source'
_exptl_absorpt_coefficient_mu 0.691
_exptl_absorpt_correction_T_max 1.00000
_exptl_absorpt_correction_T_min 0.41260
_exptl_absorpt_correction_type multi-scan
_exptl_absorpt_process_details
;
CrysAlisPro 1.171.40.14e (Rigaku Oxford Diffraction, 2018)
Empirical absorption correction using spherical harmonics,
 implemented in SCALE3 ABSPACK scaling algorithm.
;
_exptl_crystal_density_diffrn 1.330
_exptl_crystal_description needle
_exptl_crystal_F_000 1184
_exptl_crystal_size_max 0.2
_exptl_crystal_size_mid 0.1
_exptl_crystal_size_min 0.02
_refine_diff_density_max 1.261
_refine_diff_density_min -0.539
_refine_diff_density_rms 0.174
_refine_ls_extinction_method none
_refine_ls_goodness_of_fit_ref 1.167
_refine_ls_hydrogen_treatment constr
_refine_ls_matrix_type full
_refine_ls_number_parameters 846
_refine_ls_number_reflns 10852
_refine_ls_number_restraints 335
_refine_ls_restrained_S_all 1.158
_refine_ls_R_factor_all 0.1966
_refine_ls_R_factor_gt 0.1411
_refine_ls_shift/su_max 0.000
_refine_ls_shift/su_mean 0.000
_refine_ls_structure_factor_coef Fsqd
_refine_ls_weighting_details 'w=1/[\s^2^(Fo^2^)+(0.2000P)^2^] where P=(Fo^2^+2Fc^2^)/3'
_refine_ls_weighting_scheme calc
_refine_ls_wR_factor_gt 0.3237
_refine_ls_wR_factor_ref 0.3799
_reflns_Friedel_coverage 0.000
_reflns_number_gt 5240
_reflns_number_total 10852
_reflns_threshold_expression 'I > 2\s(I)'
_cod_data_source_file d2cc01061e2.cif
_cod_data_source_block tx1154
_cod_database_code 7129894
_shelx_shelxl_version_number 2018/3
_chemical_oxdiff_formula CHON
_shelx_space_group_comment
;
The symmetry employed for this shelxl refinement is uniquely defined
by the following loop, which should always be used as a source of
symmetry information in preference to the above space-group names.
They are only intended as comments.
;
_reflns_odcompleteness_completeness 98.82
_reflns_odcompleteness_iscentric 1
_reflns_odcompleteness_theta 66.97
_olex2_refinement_description
;
1. Fixed Uiso
 At 1.2 times of:
  All C(H) groups, All C(H,H) groups, All C(H,H,H,H) groups
 At 1.5 times of:
  All C(H,H,H) groups
2. Restrained distances
 C71A-C70A = C71A-C72A
 1.54 with sigma of 0.01
 C51-C50 = C50-C49 = C52-C51 = C53-C52 = C54-C53
 1.54 with sigma of 0.01
 C50-C49 = C50A-C49 = C51A-C50A = C51-C50 = C52-C51 = C52A-C51A = C53A-C52A =
 C53-C52 = C54-C53 = C54A-C53A
 1.54 with sigma of 0.01
3. Uiso/Uaniso restraints and constraints
C69 \\sim C70 \\sim C71 \\sim C72 \\sim C69A \\sim C70A \\sim C71A \\sim C72A
\\sim C68: within 1.7A with sigma of 0.02 and sigma for terminal atoms of 0.04
C50 \\sim C51 \\sim C52 \\sim C53 \\sim C54 \\sim C50A \\sim C51A \\sim C52A
\\sim C53A \\sim C54A: within 1.7A with sigma of 0.02 and sigma for terminal
atoms of 0.04
Uanis(C69) \\sim Ueq, Uanis(C70) \\sim Ueq, Uanis(C71) \\sim Ueq, Uanis(C72)
\\sim Ueq, Uanis(C69A) \\sim Ueq, Uanis(C70A) \\sim Ueq, Uanis(C71A) \\sim Ueq,
Uanis(C72A) \\sim Ueq: with sigma of 0.01 and sigma for terminal atoms of 0.02
Uanis(C50) \\sim Ueq, Uanis(C51) \\sim Ueq, Uanis(C52) \\sim Ueq, Uanis(C53)
\\sim Ueq, Uanis(C54) \\sim Ueq, Uanis(C50A) \\sim Ueq, Uanis(C51A) \\sim Ueq,
Uanis(C52A) \\sim Ueq, Uanis(C53A) \\sim Ueq, Uanis(C54A) \\sim Ueq: with sigma
of 0.01 and sigma for terminal atoms of 0.02
4. Others
 Sof(H68C)=Sof(H68D)=Sof(C69A)=Sof(H69C)=Sof(H69D)=Sof(C70A)=Sof(H70C)=
 Sof(H70D)=Sof(C71A)=Sof(H71C)=Sof(H71D)=Sof(C72A)=Sof(H72D)=Sof(H72E)=
 Sof(H72F)=1-FVAR(1)
 Sof(H68A)=Sof(H68B)=Sof(C69)=Sof(H69A)=Sof(H69B)=Sof(C70)=Sof(H70A)=Sof(H70B)=
 Sof(C71)=Sof(H71A)=Sof(H71B)=Sof(C72)=Sof(H72A)=Sof(H72B)=Sof(H72C)=FVAR(1)
 Sof(H49C)=Sof(H49D)=Sof(C50A)=Sof(H50C)=Sof(H50D)=Sof(C51A)=Sof(H51C)=
 Sof(H51D)=Sof(C52A)=Sof(H52C)=Sof(H52D)=Sof(C53A)=Sof(H53C)=Sof(H53D)=
 Sof(C54A)=Sof(H54D)=Sof(H54E)=Sof(H54F)=1-FVAR(2)
 Sof(H49A)=Sof(H49B)=Sof(C50)=Sof(H50A)=Sof(H50B)=Sof(C51)=Sof(H51A)=Sof(H51B)=
 Sof(C52)=Sof(H52A)=Sof(H52B)=Sof(C53)=Sof(H53A)=Sof(H53B)=Sof(C54)=Sof(H54A)=
 Sof(H54B)=Sof(H54C)=FVAR(2)
5.a Secondary CH2 refined with riding coordinates:
 C25(H25A,H25B), C26(H26A,H26B), C27(H27A,H27B), C28(H28A,H28B), C29(H29A,
 H29B), C31(H31A,H31B), C32(H32A,H32B), C33(H33A,H33B), C34(H34A,H34B),
 C35(H35A,H35B), C49(H49A,H49B), C49(H49C,H49D), C50(H50A,H50B), C51(H51A,H51B),
  C52(H52A,H52B), C53(H53A,H53B), C67(H67A,H67B), C68(H68A,H68B), C68(H68C,
 H68D), C69(H69A,H69B), C70(H70A,H70B), C71(H71A,H71B), C69A(H69C,H69D),
 C70A(H70C,H70D), C71A(H71C,H71D), C50A(H50C,H50D), C51A(H51C,H51D), C52A(H52C,
 H52D), C53A(H53C,H53D)
5.b Aromatic/amide H refined with riding coordinates:
 C3(H3), C6(H6), C7(H7), C8(H8), C14(H14), C17(H17), C18(H18), C19(H19),
 C40(H40), C41(H41), C42(H42), C46(H46), C58(H58), C59(H59), C60(H60), C64(H64)
5.c Idealised Me refined as rotating group:
 C30(H30A,H30B,H30C), C36(H36A,H36B,H36C), C54(H54A,H54B,H54C), C72(H72A,H72B,
 H72C), C72A(H72D,H72E,H72F), C54A(H54D,H54E,H54F)
;
_olex2_submission_special_instructions 'No special instructions were received'
_oxdiff_exptl_absorpt_empirical_details
;
Empirical correction (ABSPACK) includes:
- Absorption correction using spherical harmonics
- Frame scaling
;
_oxdiff_exptl_absorpt_empirical_full_max 4.742
_oxdiff_exptl_absorpt_empirical_full_min 0.349

loop_
_space_group_symop_operation_xyz
'x, y, z'
'-x, -y, -z'

loop_
_atom_site_label
_atom_site_type_symbol
_atom_site_fract_x
_atom_site_fract_y
_atom_site_fract_z
_atom_site_U_iso_or_equiv
_atom_site_adp_type
_atom_site_occupancy
_atom_site_site_symmetry_order
_atom_site_calc_flag
_atom_site_refinement_flags_posn
_atom_site_refinement_flags_adp
_atom_site_refinement_flags_occupancy
_atom_site_disorder_assembly
_atom_site_disorder_group
O1 O 0.7248(2) 0.4271(2) 0.68751(18) 0.0594(8) Uani 1 1 d . . . . .
O2 O 0.3784(3) 0.2587(2) 0.53136(19) 0.0618(8) Uani 1 1 d . . . . .
O3 O -0.2299(2) 0.6148(2) 0.84751(18) 0.0610(8) Uani 1 1 d . . . . .
O4 O 0.1161(3) 0.7887(3) 1.00103(18) 0.0654(9) Uani 1 1 d . . . . .
N1 N 0.5709(3) 0.3323(3) 0.6001(2) 0.0514(9) Uani 1 1 d . . . . .
N2 N -0.0769(3) 0.7151(3) 0.9327(2) 0.0560(9) Uani 1 1 d . . . . .
C1 C 0.6136(3) 0.3983(3) 0.6607(3) 0.0523(10) Uani 1 1 d . . . . .
C2 C 0.4991(3) 0.4283(3) 0.6849(2) 0.0480(10) Uani 1 1 d . . . . .
C3 C 0.4911(3) 0.4951(3) 0.7414(2) 0.0475(10) Uani 1 1 d . . . . .
H3 H 0.564120 0.529497 0.770930 0.057 Uiso 1 1 calc R . . . .
C4 C 0.3721(3) 0.5109(3) 0.7543(2) 0.0438(9) Uani 1 1 d . . . . .
C5 C 0.3571(3) 0.5816(3) 0.8122(2) 0.0463(9) Uani 1 1 d . . . . .
C6 C 0.4610(3) 0.6385(3) 0.8583(2) 0.0487(10) Uani 1 1 d . . . . .
H6 H 0.541680 0.631127 0.851138 0.058 Uiso 1 1 calc R . . . .
C7 C 0.4479(3) 0.7050(3) 0.9138(2) 0.0552(11) Uani 1 1 d . . . . .
H7 H 0.519559 0.741377 0.943000 0.066 Uiso 1 1 calc R . . . .
C8 C 0.3308(3) 0.7185(3) 0.9268(2) 0.0537(10) Uani 1 1 d . . . . .
H8 H 0.323027 0.763673 0.964482 0.064 Uiso 1 1 calc R . . . .
C9 C 0.2221(3) 0.6627(3) 0.8819(2) 0.0510(10) Uani 1 1 d . . . . .
C10 C 0.0985(3) 0.6724(3) 0.8933(2) 0.0485(10) Uani 1 1 d . . . . .
C11 C 0.0559(4) 0.7336(4) 0.9494(3) 0.0567(11) Uani 1 1 d . . . . .
C12 C -0.1177(4) 0.6462(3) 0.8731(3) 0.0534(11) Uani 1 1 d . . . . .
C13 C -0.0048(3) 0.6184(3) 0.8485(2) 0.0510(10) Uani 1 1 d . . . . .
C14 C 0.0043(3) 0.5518(3) 0.7927(2) 0.0488(10) Uani 1 1 d . . . . .
H14 H -0.068262 0.516024 0.763913 0.059 Uiso 1 1 calc R . . . .
C15 C 0.1234(3) 0.5375(3) 0.7791(2) 0.0467(9) Uani 1 1 d . . . . .
C16 C 0.1374(3) 0.4669(3) 0.7205(2) 0.0454(9) Uani 1 1 d . . . . .
C17 C 0.0334(3) 0.4105(3) 0.6748(2) 0.0503(10) Uani 1 1 d . . . . .
H17 H -0.047228 0.418267 0.682016 0.060 Uiso 1 1 calc R . . . .
C18 C 0.0464(3) 0.3430(3) 0.6190(3) 0.0538(11) Uani 1 1 d . . . . .
H18 H -0.025333 0.306611 0.589932 0.065 Uiso 1 1 calc R . . . .
C19 C 0.1632(3) 0.3290(3) 0.6059(3) 0.0530(10) Uani 1 1 d . . . . .
H19 H 0.170983 0.283127 0.568673 0.064 Uiso 1 1 calc R . . . .
C20 C 0.2718(3) 0.3858(3) 0.6503(2) 0.0485(10) Uani 1 1 d . . . . .
C21 C 0.3946(3) 0.3753(3) 0.6393(2) 0.0507(10) Uani 1 1 d . . . . .
C22 C 0.4376(3) 0.3137(3) 0.5833(3) 0.0497(10) Uani 1 1 d . . . . .
C23 C 0.2611(3) 0.4538(3) 0.7082(2) 0.0474(10) Uani 1 1 d . . . . .
C24 C 0.2337(3) 0.5944(3) 0.8247(2) 0.0448(9) Uani 1 1 d . . . . .
C25 C 0.6508(4) 0.2802(3) 0.5611(3) 0.0584(11) Uani 1 1 d . . . . .
H25A H 0.735440 0.313364 0.573866 0.070 Uiso 1 1 calc R . . . .
H25B H 0.616899 0.279971 0.508902 0.070 Uiso 1 1 calc R . . . .
C26 C 0.6593(4) 0.1790(4) 0.5782(3) 0.0660(13) Uani 1 1 d . . . . .
H26A H 0.577468 0.143055 0.557240 0.079 Uiso 1 1 calc R . . . .
H26B H 0.677201 0.178894 0.630855 0.079 Uiso 1 1 calc R . . . .
C27 C 0.7590(5) 0.1291(4) 0.5501(4) 0.0835(17) Uani 1 1 d . . . . .
H27A H 0.840452 0.165939 0.570135 0.100 Uiso 1 1 calc R . . . .
H27B H 0.739879 0.127875 0.497337 0.100 Uiso 1 1 calc R . . . .
C28 C 0.7702(5) 0.0260(4) 0.5691(4) 0.0798(16) Uani 1 1 d . . . . .
H28A H 0.777639 0.025594 0.621163 0.096 Uiso 1 1 calc R . . . .
H28B H 0.693432 -0.013580 0.543178 0.096 Uiso 1 1 calc R . . . .
C29 C 0.8832(5) -0.0161(4) 0.5494(4) 0.0824(16) Uani 1 1 d . . . . .
H29A H 0.873811 -0.017198 0.497064 0.099 Uiso 1 1 calc R . . . .
H29B H 0.959112 0.025369 0.573804 0.099 Uiso 1 1 calc R . . . .
C30 C 0.9007(6) -0.1148(4) 0.5692(4) 0.0881(17) Uani 1 1 d . . . . .
H30A H 0.827047 -0.156917 0.544231 0.132 Uiso 1 1 calc GR . . . .
H30B H 0.912272 -0.114298 0.621106 0.132 Uiso 1 1 calc GR . . . .
H30C H 0.974167 -0.136847 0.555143 0.132 Uiso 1 1 calc GR . . . .
C31 C -0.1558(4) 0.7561(4) 0.9783(3) 0.0620(12) Uani 1 1 d . . . . .
H31A H -0.114501 0.752748 1.029210 0.074 Uiso 1 1 calc R . . . .
H31B H -0.236362 0.717092 0.967287 0.074 Uiso 1 1 calc R . . . .
C32 C -0.1820(5) 0.8600(4) 0.9688(3) 0.0744(14) Uani 1 1 d . . . . .
H32A H -0.232848 0.881638 1.002010 0.089 Uiso 1 1 calc R . . . .
H32B H -0.101934 0.899861 0.982295 0.089 Uiso 1 1 calc R . . . .
C33 C -0.2484(5) 0.8737(4) 0.8937(3) 0.0803(16) Uani 1 1 d . . . . .
H33A H -0.323361 0.828309 0.878020 0.096 Uiso 1 1 calc R . . . .
H33B H -0.193186 0.859629 0.861353 0.096 Uiso 1 1 calc R . . . .
C34 C -0.2890(6) 0.9764(4) 0.8864(3) 0.0821(15) Uani 1 1 d . . . . .
H34A H -0.217264 1.022179 0.910473 0.099 Uiso 1 1 calc R . . . .
H34B H -0.311082 0.985367 0.834937 0.099 Uiso 1 1 calc R . . . .
C35 C -0.4018(7) 0.9979(5) 0.9191(4) 0.097(2) Uani 1 1 d . . . . .
H35A H -0.469477 0.946845 0.900342 0.116 Uiso 1 1 calc R . . . .
H35B H -0.375744 0.998502 0.971768 0.116 Uiso 1 1 calc R . . . .
C36 C -0.4516(8) 1.0917(5) 0.9019(4) 0.108(2) Uani 1 1 d . . . . .
H36A H -0.470583 1.093718 0.849944 0.162 Uiso 1 1 calc GR . . . .
H36B H -0.388700 1.143138 0.925765 0.162 Uiso 1 1 calc GR . . . .
H36C H -0.527381 1.098315 0.918899 0.162 Uiso 1 1 calc GR . . . .
O5 O 0.4793(2) 0.4087(2) 0.42158(17) 0.0544(8) Uani 1 1 d . . . . .
O6 O 0.1352(2) 0.2341(2) 0.26742(17) 0.0563(8) Uani 1 1 d . . . . .
N3 N 0.3276(3) 0.3095(2) 0.33635(19) 0.0474(8) Uani 1 1 d . . . . .
C37 C 0.1948(3) 0.2900(3) 0.3189(2) 0.0477(9) Uani 1 1 d . . . . .
C38 C 0.1498(3) 0.3518(3) 0.3743(2) 0.0443(9) Uani 1 1 d . . . . .
C39 C 0.0266(3) 0.3605(3) 0.3847(2) 0.0450(9) Uani 1 1 d . . . . .
C40 C -0.0810(3) 0.3043(3) 0.3405(2) 0.0484(10) Uani 1 1 d . . . . .
H40 H -0.072706 0.259088 0.302987 0.058 Uiso 1 1 calc R . . . .
C41 C -0.1985(3) 0.3168(3) 0.3533(2) 0.0503(10) Uani 1 1 d . . . . .
H41 H -0.269795 0.279846 0.324241 0.060 Uiso 1 1 calc R . . . .
C42 C -0.2117(3) 0.3845(3) 0.4095(2) 0.0482(10) Uani 1 1 d . . . . .
H42 H -0.292264 0.391794 0.416898 0.058 Uiso 1 1 calc R . . . .
C43 C -0.1092(3) 0.4407(3) 0.4543(2) 0.0433(9) Uani 1 1 d . . . . .
C44 C 0.0154(3) 0.4303(3) 0.4425(2) 0.0427(9) Uani 1 1 d . . . . .
C45 C 0.1245(3) 0.4878(3) 0.4874(2) 0.0443(9) Uani 1 1 d . . . . .
C46 C 0.2438(3) 0.4740(3) 0.4750(2) 0.0449(9) Uani 1 1 d . . . . .
H46 H 0.316018 0.509975 0.504003 0.054 Uiso 1 1 calc R . . . .
C47 C 0.2531(3) 0.4063(3) 0.4191(2) 0.0450(9) Uani 1 1 d . . . . .
C48 C 0.3687(3) 0.3780(3) 0.3952(2) 0.0465(9) Uani 1 1 d . . . . .
C49 C 0.4078(4) 0.2634(3) 0.2943(3) 0.0596(12) Uani 1 1 d D . . . .
H49A H 0.491252 0.298499 0.310269 0.072 Uiso 0.564(8) 1 calc R . P A 1
H49B H 0.374683 0.273846 0.243711 0.072 Uiso 0.564(8) 1 calc R . P A 1
H49C H 0.488149 0.301520 0.300687 0.072 Uiso 0.436(8) 1 calc R . P A 2
H49D H 0.365905 0.252015 0.242603 0.072 Uiso 0.436(8) 1 calc R . P A 2
C50 C 0.4278(8) 0.1577(5) 0.2943(4) 0.053(2) Uani 0.564(8) 1 d D U P A 1
H50A H 0.477011 0.138587 0.259548 0.063 Uiso 0.564(8) 1 calc R . P A 1
H50B H 0.346587 0.119334 0.280463 0.063 Uiso 0.564(8) 1 calc R . P A 1
C51 C 0.4986(7) 0.1425(5) 0.3714(4) 0.0536(19) Uani 0.564(8) 1 d D U P A 1
H51A H 0.446261 0.157587 0.405325 0.064 Uiso 0.564(8) 1 calc R . P A 1
H51B H 0.576170 0.185208 0.386464 0.064 Uiso 0.564(8) 1 calc R . P A 1
C52 C 0.5306(7) 0.0383(5) 0.3733(5) 0.056(2) Uani 0.564(8) 1 d D U P A 1
H52A H 0.552254 0.025098 0.423880 0.067 Uiso 0.564(8) 1 calc R . P A 1
H52B H 0.455567 -0.003598 0.348035 0.067 Uiso 0.564(8) 1 calc R . P A 1
C53 C 0.6401(8) 0.0140(7) 0.3387(6) 0.065(2) Uani 0.564(8) 1 d D U P A 1
H53A H 0.715139 0.056449 0.363238 0.078 Uiso 0.564(8) 1 calc R . P A 1
H53B H 0.618024 0.025389 0.287709 0.078 Uiso 0.564(8) 1 calc R . P A 1
C54 C 0.6713(13) -0.0910(8) 0.3433(8) 0.072(3) Uani 0.564(8) 1 d D U P A 1
H54A H 0.748515 -0.099892 0.328198 0.109 Uiso 0.564(8) 1 calc GR . P A 1
H54B H 0.603180 -0.133090 0.311682 0.109 Uiso 0.564(8) 1 calc GR . P A 1
H54C H 0.681576 -0.105254 0.392728 0.109 Uiso 0.564(8) 1 calc GR . P A 1
O7 O 0.6292(3) 0.2363(3) 0.7646(2) 0.0741(10) Uani 1 1 d . . . . .
O8 O 0.9771(3) 0.4042(3) 0.9198(2) 0.0714(10) Uani 1 1 d . . . . .
N4 N 0.8225(3) 0.3092(3) 0.8333(2) 0.0618(10) Uani 1 1 d . . . . .
C55 C 0.6896(4) 0.2907(4) 0.8159(3) 0.0642(13) Uani 1 1 d . . . . .
C56 C 0.6469(4) 0.3508(4) 0.8726(3) 0.0602(12) Uani 1 1 d . . . . .
C57 C 0.5239(4) 0.3612(4) 0.8836(3) 0.0578(12) Uani 1 1 d . . . . .
C58 C 0.4147(4) 0.3062(4) 0.8383(3) 0.0625(12) Uani 1 1 d . . . . .
H58 H 0.421976 0.260852 0.800639 0.075 Uiso 1 1 calc R . . . .
C59 C 0.2975(4) 0.3213(4) 0.8514(3) 0.0641(13) Uani 1 1 d . . . . .
H59 H 0.225321 0.285641 0.822165 0.077 Uiso 1 1 calc R . . . .
C60 C 0.2856(4) 0.3884(4) 0.9072(3) 0.0625(13) Uani 1 1 d . . . . .
H60 H 0.204921 0.397170 0.913841 0.075 Uiso 1 1 calc R . . . .
C61 C 0.3894(3) 0.4436(3) 0.9538(3) 0.0569(12) Uani 1 1 d . . . . .
C62 C 0.5138(3) 0.4301(3) 0.9415(3) 0.0583(12) Uani 1 1 d . . . . .
C63 C 0.6243(3) 0.4863(4) 0.9878(3) 0.0592(12) Uani 1 1 d . . . . .
C64 C 0.7432(3) 0.4705(3) 0.9739(3) 0.0595(13) Uani 1 1 d . . . . .
H64 H 0.816400 0.505414 1.002771 0.071 Uiso 1 1 calc R . . . .
C65 C 0.7512(4) 0.4038(4) 0.9179(3) 0.0586(12) Uani 1 1 d . . . . .
C66 C 0.8648(4) 0.3750(4) 0.8921(3) 0.0606(12) Uani 1 1 d . . . . .
C67 C 0.9010(4) 0.2630(4) 0.7896(3) 0.0727(14) Uani 1 1 d . . . . .
H67A H 0.983288 0.299480 0.799827 0.087 Uiso 1 1 calc R . . . .
H67B H 0.861084 0.262836 0.738022 0.087 Uiso 1 1 calc R . . . .
C68 C 0.9191(5) 0.1605(5) 0.8058(4) 0.0867(17) Uani 1 1 d . U . . .
H68A H 0.837849 0.122698 0.796013 0.104 Uiso 0.650(10) 1 calc R . P B 1
H68B H 0.962857 0.159223 0.856626 0.104 Uiso 0.650(10) 1 calc R . P B 1
H68C H 0.919633 0.161546 0.857220 0.104 Uiso 0.350(10) 1 calc R . P B 2
H68D H 0.840460 0.123835 0.779198 0.104 Uiso 0.350(10) 1 calc R . P B 2
C69 C 1.0011(8) 0.1209(7) 0.7535(6) 0.076(2) Uani 0.650(10) 1 d . U P B 1
H69A H 0.956872 0.124337 0.703155 0.092 Uiso 0.650(10) 1 calc R . P B 1
H69B H 1.081285 0.160276 0.763619 0.092 Uiso 0.650(10) 1 calc R . P B 1
C70 C 1.0264(9) 0.0169(8) 0.7641(7) 0.096(3) Uani 0.650(10) 1 d . U P B 1
H70A H 0.947331 -0.019573 0.763597 0.115 Uiso 0.650(10) 1 calc R . P B 1
H70B H 1.057854 -0.011204 0.723580 0.115 Uiso 0.650(10) 1 calc R . P B 1
C71 C 1.1196(13) 0.0098(8) 0.8334(6) 0.101(3) Uani 0.650(10) 1 d . U P B 1
H71A H 1.081406 0.023277 0.874267 0.121 Uiso 0.650(10) 1 calc R . P B 1
H71B H 1.192172 0.056285 0.839165 0.121 Uiso 0.650(10) 1 calc R . P B 1
C72 C 1.1650(13) -0.0979(8) 0.8319(7) 0.108(4) Uani 0.650(10) 1 d . U P B 1
H72A H 1.094056 -0.143196 0.807869 0.162 Uiso 0.650(10) 1 calc GR . P B 1
H72B H 1.197098 -0.111838 0.881106 0.162 Uiso 0.650(10) 1 calc GR . P B 1
H72C H 1.230559 -0.102265 0.805826 0.162 Uiso 0.650(10) 1 calc GR . P B 1
C69A C 1.018(2) 0.1000(16) 0.7956(14) 0.093(4) Uani 0.350(10) 1 d . U P B 2
H69C H 1.098209 0.137126 0.818473 0.111 Uiso 0.350(10) 1 calc R . P B 2
H69D H 1.012654 0.091351 0.743481 0.111 Uiso 0.350(10) 1 calc R . P B 2
C70A C 1.028(2) 0.0031(16) 0.8207(13) 0.095(4) Uani 0.350(10) 1 d D U P B 2
H70C H 0.948738 -0.036754 0.802099 0.114 Uiso 0.350(10) 1 calc R . P B 2
H70D H 1.050320 0.007917 0.873688 0.114 Uiso 0.350(10) 1 calc R . P B 2
C71A C 1.1351(17) -0.0389(17) 0.7891(10) 0.105(5) Uani 0.350(10) 1 d D U P B 2
H71C H 1.105583 -0.097869 0.756555 0.126 Uiso 0.350(10) 1 calc R . P B 2
H71D H 1.175463 0.006835 0.764618 0.126 Uiso 0.350(10) 1 calc R . P B 2
C72A C 1.220(3) -0.056(2) 0.8620(13) 0.142(9) Uani 0.350(10) 1 d D U P B 2
H72D H 1.267137 -0.110513 0.854714 0.213 Uiso 0.350(10) 1 calc GR . P B 2
H72E H 1.169089 -0.068935 0.895597 0.213 Uiso 0.350(10) 1 calc GR . P B 2
H72F H 1.278501 -0.000547 0.881762 0.213 Uiso 0.350(10) 1 calc GR . P B 2
C50A C 0.4269(11) 0.1669(7) 0.3286(7) 0.058(3) Uani 0.436(8) 1 d D U P A 2
H50C H 0.445664 0.180681 0.381478 0.069 Uiso 0.436(8) 1 calc R . P A 2
H50D H 0.347825 0.125910 0.313052 0.069 Uiso 0.436(8) 1 calc R . P A 2
C51A C 0.5331(9) 0.1121(6) 0.3080(6) 0.060(3) Uani 0.436(8) 1 d D U P A 2
H51C H 0.520037 0.107212 0.255241 0.072 Uiso 0.436(8) 1 calc R . P A 2
H51D H 0.612962 0.150523 0.329160 0.072 Uiso 0.436(8) 1 calc R . P A 2
C52A C 0.5471(10) 0.0120(7) 0.3305(7) 0.062(3) Uani 0.436(8) 1 d D U P A 2
H52C H 0.471951 -0.029926 0.305474 0.075 Uiso 0.436(8) 1 calc R . P A 2
H52D H 0.554685 0.014255 0.382763 0.075 Uiso 0.436(8) 1 calc R . P A 2
C53A C 0.6646(11) -0.0284(9) 0.3118(8) 0.067(3) Uani 0.436(8) 1 d D U P A 2
H53C H 0.738931 0.014627 0.336433 0.081 Uiso 0.436(8) 1 calc R . P A 2
H53D H 0.656196 -0.030084 0.259548 0.081 Uiso 0.436(8) 1 calc R . P A 2
C54A C 0.685(2) -0.1296(11) 0.3336(13) 0.096(6) Uani 0.436(8) 1 d D U P A 2
H54D H 0.607358 -0.170037 0.316673 0.143 Uiso 0.436(8) 1 calc GR . P A 2
H54E H 0.712940 -0.126149 0.385897 0.143 Uiso 0.436(8) 1 calc GR . P A 2
H54F H 0.749166 -0.155665 0.311860 0.143 Uiso 0.436(8) 1 calc GR . P A 2

loop_
_atom_site_aniso_label
_atom_site_aniso_U_11
_atom_site_aniso_U_22
_atom_site_aniso_U_33
_atom_site_aniso_U_23
_atom_site_aniso_U_13
_atom_site_aniso_U_12
O1 0.0225(13) 0.0672(19) 0.088(2) 0.0015(16) 0.0162(12) 0.0025(11)
O2 0.0333(14) 0.069(2) 0.080(2) -0.0049(17) 0.0136(14) 0.0058(13)
O3 0.0257(13) 0.077(2) 0.082(2) 0.0031(17) 0.0188(13) 0.0040(12)
O4 0.0346(14) 0.086(2) 0.071(2) -0.0087(18) 0.0131(14) 0.0008(14)
N1 0.0246(15) 0.058(2) 0.073(2) 0.0013(18) 0.0159(14) 0.0062(13)
N2 0.0235(15) 0.075(2) 0.069(2) 0.000(2) 0.0141(14) 0.0053(15)
C1 0.030(2) 0.056(2) 0.073(3) 0.007(2) 0.0163(18) 0.0095(16)
C2 0.0241(17) 0.052(2) 0.071(3) 0.012(2) 0.0141(16) 0.0052(15)
C3 0.0208(16) 0.052(2) 0.070(3) 0.006(2) 0.0126(16) 0.0037(14)
C4 0.0216(16) 0.051(2) 0.060(2) 0.0101(19) 0.0115(15) 0.0006(14)
C5 0.0218(16) 0.056(2) 0.063(2) 0.008(2) 0.0126(15) 0.0045(15)
C6 0.0211(16) 0.061(3) 0.064(2) 0.012(2) 0.0095(15) 0.0002(15)
C7 0.0261(18) 0.070(3) 0.066(3) 0.000(2) 0.0096(16) 0.0001(17)
C8 0.0300(18) 0.069(3) 0.061(2) 0.001(2) 0.0132(17) 0.0027(17)
C9 0.0263(18) 0.065(3) 0.063(2) 0.010(2) 0.0126(16) 0.0022(16)
C10 0.0276(18) 0.060(2) 0.059(2) 0.008(2) 0.0132(16) 0.0059(16)
C11 0.030(2) 0.073(3) 0.069(3) 0.013(2) 0.0148(19) 0.0070(19)
C12 0.0291(19) 0.066(3) 0.070(3) 0.010(2) 0.0194(18) 0.0069(17)
C13 0.0238(18) 0.070(3) 0.061(2) 0.006(2) 0.0128(16) 0.0095(17)
C14 0.0199(16) 0.060(2) 0.070(3) 0.014(2) 0.0138(16) 0.0055(15)
C15 0.0228(16) 0.058(2) 0.060(2) 0.007(2) 0.0117(15) 0.0012(15)
C16 0.0227(17) 0.049(2) 0.068(3) 0.0119(19) 0.0163(16) 0.0048(14)
C17 0.0215(16) 0.057(2) 0.073(3) 0.006(2) 0.0134(16) 0.0017(15)
C18 0.0220(17) 0.059(3) 0.079(3) 0.007(2) 0.0111(17) -0.0004(15)
C19 0.0308(19) 0.051(2) 0.076(3) -0.003(2) 0.0155(18) 0.0048(16)
C20 0.0259(18) 0.052(2) 0.069(3) 0.012(2) 0.0123(16) 0.0033(15)
C21 0.0242(18) 0.058(2) 0.071(3) 0.006(2) 0.0146(17) 0.0064(16)
C22 0.0279(18) 0.052(2) 0.069(3) 0.006(2) 0.0125(17) 0.0047(16)
C23 0.0209(16) 0.053(2) 0.069(3) 0.007(2) 0.0117(16) 0.0064(15)
C24 0.0225(17) 0.056(2) 0.061(2) 0.0146(19) 0.0159(15) 0.0061(15)
C25 0.0330(19) 0.057(3) 0.087(3) -0.005(2) 0.024(2) 0.0084(17)
C26 0.045(2) 0.066(3) 0.086(3) -0.002(3) 0.018(2) 0.006(2)
C27 0.046(2) 0.069(3) 0.139(5) -0.008(3) 0.039(3) 0.005(2)
C28 0.053(3) 0.066(3) 0.119(5) -0.008(3) 0.027(3) 0.004(2)
C29 0.058(3) 0.078(4) 0.111(4) -0.001(3) 0.026(3) 0.006(3)
C30 0.077(4) 0.069(4) 0.120(5) 0.001(3) 0.029(3) 0.012(3)
C31 0.037(2) 0.080(3) 0.073(3) 0.007(2) 0.0212(19) 0.007(2)
C32 0.051(3) 0.091(4) 0.082(3) 0.000(3) 0.018(2) 0.015(2)
C33 0.071(3) 0.090(4) 0.083(4) -0.006(3) 0.032(3) 0.007(3)
C34 0.082(4) 0.079(4) 0.086(4) 0.004(3) 0.024(3) 0.006(3)
C35 0.097(4) 0.093(5) 0.109(5) 0.013(4) 0.035(4) 0.034(4)
C36 0.129(6) 0.097(5) 0.097(5) -0.003(4) 0.024(4) 0.044(4)
O5 0.0235(13) 0.0640(18) 0.0761(19) -0.0018(15) 0.0170(12) 0.0045(11)
O6 0.0332(13) 0.0601(18) 0.0730(19) -0.0107(15) 0.0152(13) 0.0046(12)
N3 0.0205(14) 0.056(2) 0.066(2) -0.0011(17) 0.0137(13) 0.0066(13)
C37 0.0284(18) 0.052(2) 0.063(2) 0.000(2) 0.0138(17) 0.0054(16)
C38 0.0288(18) 0.047(2) 0.058(2) -0.0018(18) 0.0162(16) 0.0018(15)
C39 0.0265(17) 0.049(2) 0.060(2) 0.0036(19) 0.0137(15) 0.0035(15)
C40 0.0294(18) 0.054(2) 0.061(2) -0.0049(19) 0.0148(16) 0.0037(15)
C41 0.0256(17) 0.059(2) 0.065(3) 0.003(2) 0.0118(16) 0.0009(16)
C42 0.0220(16) 0.058(2) 0.064(2) -0.001(2) 0.0125(16) 0.0006(15)
C43 0.0230(16) 0.049(2) 0.059(2) 0.0044(18) 0.0149(15) 0.0027(14)
C44 0.0248(17) 0.044(2) 0.062(2) 0.0062(18) 0.0153(15) 0.0061(14)
C45 0.0225(17) 0.051(2) 0.060(2) 0.0021(19) 0.0130(15) 0.0033(15)
C46 0.0205(16) 0.053(2) 0.062(2) 0.0035(19) 0.0135(15) 0.0008(14)
C47 0.0227(17) 0.053(2) 0.062(2) 0.0067(19) 0.0157(15) 0.0043(15)
C48 0.0261(18) 0.050(2) 0.065(2) 0.0023(19) 0.0168(16) 0.0080(15)
C49 0.0338(19) 0.058(3) 0.089(3) -0.011(2) 0.026(2) 0.0106(17)
C50 0.042(3) 0.059(4) 0.057(5) -0.012(4) 0.017(4) 0.012(3)
C51 0.046(4) 0.058(4) 0.062(4) 0.000(3) 0.024(3) 0.010(3)
C52 0.049(4) 0.053(4) 0.067(4) 0.004(3) 0.014(3) 0.010(3)
C53 0.057(4) 0.062(5) 0.078(5) 0.002(4) 0.021(4) 0.014(4)
C54 0.061(5) 0.075(8) 0.086(7) -0.001(7) 0.032(5) 0.011(6)
O7 0.0344(16) 0.098(3) 0.087(2) 0.007(2) 0.0118(15) -0.0014(16)
O8 0.0248(14) 0.086(2) 0.102(3) 0.015(2) 0.0117(14) 0.0013(14)
N4 0.0258(16) 0.079(3) 0.081(3) 0.013(2) 0.0137(16) 0.0019(16)
C55 0.033(2) 0.075(3) 0.083(3) 0.019(3) 0.010(2) 0.000(2)
C56 0.027(2) 0.072(3) 0.080(3) 0.015(3) 0.0087(19) -0.0004(18)
C57 0.029(2) 0.067(3) 0.078(3) 0.026(3) 0.0076(18) 0.0015(18)
C58 0.031(2) 0.075(3) 0.082(3) 0.014(3) 0.0131(19) 0.0010(19)
C59 0.0258(19) 0.074(3) 0.089(3) 0.020(3) 0.0051(19) -0.0051(18)
C60 0.0250(19) 0.075(3) 0.088(3) 0.026(3) 0.0091(19) 0.0014(18)
C61 0.0209(18) 0.067(3) 0.084(3) 0.030(3) 0.0086(18) 0.0011(16)
C62 0.0236(19) 0.066(3) 0.086(3) 0.029(3) 0.0073(19) 0.0025(17)
C63 0.0223(18) 0.070(3) 0.087(3) 0.027(3) 0.0091(19) 0.0038(18)
C64 0.0191(18) 0.065(3) 0.094(3) 0.027(3) 0.0059(18) -0.0003(16)
C65 0.0247(19) 0.068(3) 0.083(3) 0.020(3) 0.0089(18) 0.0024(17)
C66 0.031(2) 0.066(3) 0.089(3) 0.023(3) 0.019(2) 0.0042(18)
C67 0.038(2) 0.090(4) 0.093(4) 0.007(3) 0.023(2) 0.003(2)
C68 0.057(3) 0.092(4) 0.104(4) -0.005(3) 0.012(3) 0.007(3)
C69 0.050(4) 0.080(5) 0.096(5) -0.007(4) 0.018(4) 0.008(3)
C70 0.077(4) 0.097(5) 0.106(6) -0.007(5) 0.012(4) 0.017(4)
C71 0.108(6) 0.090(5) 0.094(5) 0.005(5) 0.002(5) 0.019(5)
C72 0.123(8) 0.086(7) 0.098(7) 0.018(6) -0.007(6) -0.012(6)
C69A 0.073(6) 0.097(7) 0.104(7) -0.002(6) 0.022(6) 0.006(6)
C70A 0.083(7) 0.102(7) 0.101(7) 0.006(6) 0.024(6) 0.018(6)
C71A 0.100(7) 0.105(8) 0.107(8) 0.001(7) 0.020(6) 0.028(6)
C72A 0.146(14) 0.138(14) 0.134(14) -0.004(12) 0.016(12) 0.041(12)
C50A 0.041(4) 0.056(5) 0.074(6) -0.020(5) 0.018(5) 0.008(4)
C51A 0.046(4) 0.058(5) 0.078(5) -0.003(4) 0.024(4) 0.007(4)
C52A 0.053(5) 0.058(5) 0.075(6) 0.001(5) 0.018(5) 0.003(4)
C53A 0.061(5) 0.060(6) 0.081(6) 0.000(5) 0.022(5) 0.007(5)
C54A 0.083(9) 0.082(11) 0.118(12) -0.003(10) 0.020(8) 0.018(9)

loop_
_atom_type_symbol
_atom_type_description
_atom_type_scat_dispersion_real
_atom_type_scat_dispersion_imag
_atom_type_scat_source
C C 0.0181 0.0091 'International Tables Vol C Tables 4.2.6.8 and 6.1.1.4'
H H 0.0000 0.0000 'International Tables Vol C Tables 4.2.6.8 and 6.1.1.4'
N N 0.0311 0.0180 'International Tables Vol C Tables 4.2.6.8 and 6.1.1.4'
O O 0.0492 0.0322 'International Tables Vol C Tables 4.2.6.8 and 6.1.1.4'

loop_
_geom_angle_atom_site_label_1
_geom_angle_atom_site_label_2
_geom_angle_atom_site_label_3
_geom_angle
_geom_angle_site_symmetry_1
_geom_angle_site_symmetry_3
_geom_angle_publ_flag
C1 N1 C22 111.2(3) . . ?
C1 N1 C25 125.5(3) . . ?
C22 N1 C25 123.0(4) . . ?
C11 N2 C31 123.3(4) . . ?
C12 N2 C11 110.5(4) . . ?
C12 N2 C31 125.9(3) . . ?
O1 C1 N1 125.0(4) . . ?
O1 C1 C2 128.1(4) . . ?
N1 C1 C2 106.9(3) . . ?
C3 C2 C1 129.5(3) . . ?
C3 C2 C21 123.0(3) . . ?
C21 C2 C1 107.5(4) . . ?
C2 C3 C4 119.5(3) . . ?
C3 C4 C5 122.1(3) . . ?
C3 C4 C23 118.3(4) . . ?
C23 C4 C5 119.5(3) . . ?
C6 C5 C4 121.9(3) . . ?
C6 C5 C24 117.6(4) . . ?
C24 C5 C4 120.5(3) . . ?
C7 C6 C5 122.3(3) . . ?
C6 C7 C8 121.2(4) . . ?
C7 C8 C9 119.0(4) . . ?
C8 C9 C10 121.7(4) . . ?
C24 C9 C8 120.6(3) . . ?
C24 C9 C10 117.7(4) . . ?
C9 C10 C11 130.8(4) . . ?
C13 C10 C9 120.3(4) . . ?
C13 C10 C11 108.8(3) . . ?
O4 C11 N2 123.7(4) . . ?
O4 C11 C10 130.6(4) . . ?
N2 C11 C10 105.7(4) . . ?
O3 C12 N2 124.1(4) . . ?
O3 C12 C13 128.3(4) . . ?
N2 C12 C13 107.6(3) . . ?
C10 C13 C12 107.4(4) . . ?
C14 C13 C10 122.9(3) . . ?
C14 C13 C12 129.7(4) . . ?
C13 C14 C15 119.8(4) . . ?
C14 C15 C16 121.6(3) . . ?
C14 C15 C24 118.6(4) . . ?
C24 C15 C16 119.9(3) . . ?
C17 C16 C15 121.9(3) . . ?
C17 C16 C23 118.0(4) . . ?
C23 C16 C15 120.2(3) . . ?
C18 C17 C16 122.0(3) . . ?
C19 C18 C17 121.3(4) . . ?
C18 C19 C20 118.8(4) . . ?
C21 C20 C19 121.6(4) . . ?
C21 C20 C23 117.5(4) . . ?
C23 C20 C19 120.9(3) . . ?
C2 C21 C20 120.5(4) . . ?
C2 C21 C22 108.5(3) . . ?
C20 C21 C22 131.0(4) . . ?
O2 C22 N1 123.1(4) . . ?
O2 C22 C21 131.1(3) . . ?
N1 C22 C21 105.8(3) . . ?
C16 C23 C4 119.9(4) . . ?
C20 C23 C4 121.1(3) . . ?
C20 C23 C16 119.0(3) . . ?
C5 C24 C15 120.0(4) . . ?
C9 C24 C5 119.3(4) . . ?
C9 C24 C15 120.7(3) . . ?
N1 C25 C26 112.7(4) . . ?
C25 C26 C27 113.9(4) . . ?
C26 C27 C28 114.1(5) . . ?
C29 C28 C27 112.1(5) . . ?
C30 C29 C28 114.1(5) . . ?
N2 C31 C32 114.7(4) . . ?
C33 C32 C31 113.6(5) . . ?
C32 C33 C34 113.4(5) . . ?
C35 C34 C33 113.8(5) . . ?
C36 C35 C34 112.9(6) . . ?
C37 N3 C49 122.9(4) . . ?
C48 N3 C37 111.5(3) . . ?
C48 N3 C49 125.5(3) . . ?
O6 C37 N3 124.0(4) . . ?
O6 C37 C38 130.1(3) . . ?
N3 C37 C38 105.8(3) . . ?
C39 C38 C37 130.8(4) . . ?
C47 C38 C37 108.1(3) . . ?
C47 C38 C39 121.1(4) . . ?
C38 C39 C44 116.6(3) . . ?
C40 C39 C38 122.4(4) . . ?
C40 C39 C44 120.9(3) . . ?
C41 C40 C39 119.5(4) . . ?
C40 C41 C42 120.6(4) . . ?
C43 C42 C41 122.1(3) . . ?
C42 C43 C44 119.1(4) . . ?
C42 C43 C45 121.5(3) . 2_566 ?
C44 C43 C45 119.3(3) . 2_566 ?
C39 C44 C43 117.8(3) . . ?
C39 C44 C45 121.1(3) . . ?
C45 C44 C43 121.1(4) . . ?
C44 C45 C43 119.6(3) . 2_566 ?
C46 C45 C43 121.2(3) . 2_566 ?
C46 C45 C44 119.2(4) . . ?
C47 C46 C45 119.0(3) . . ?
C38 C47 C46 123.0(3) . . ?
C38 C47 C48 107.8(3) . . ?
C46 C47 C48 129.2(3) . . ?
O5 C48 N3 125.1(3) . . ?
O5 C48 C47 128.2(4) . . ?
N3 C48 C47 106.7(3) . . ?
N3 C49 C50 122.0(5) . . ?
N3 C49 C50A 101.8(5) . . ?
C49 C50 C51 107.7(5) . . ?
C50 C51 C52 110.0(6) . . ?
C53 C52 C51 114.3(7) . . ?
C52 C53 C54 112.6(7) . . ?
C55 N4 C67 122.2(5) . . ?
C66 N4 C55 112.0(4) . . ?
C66 N4 C67 125.8(4) . . ?
O7 C55 N4 124.5(5) . . ?
O7 C55 C56 130.2(4) . . ?
N4 C55 C56 105.4(4) . . ?
C57 C56 C55 131.0(4) . . ?
C65 C56 C55 108.4(4) . . ?
C65 C56 C57 120.6(5) . . ?
C56 C57 C58 121.8(5) . . ?
C56 C57 C62 117.2(4) . . ?
C62 C57 C58 121.1(4) . . ?
C59 C58 C57 118.7(5) . . ?
C60 C59 C58 121.2(4) . . ?
C59 C60 C61 122.7(4) . . ?
C60 C61 C62 117.7(5) . . ?
C60 C61 C63 122.2(4) . 2_667 ?
C62 C61 C63 120.1(4) . 2_667 ?
C57 C62 C61 118.7(4) . . ?
C57 C62 C63 121.4(4) . . ?
C63 C62 C61 119.9(5) . . ?
C62 C63 C61 120.0(4) . 2_667 ?
C64 C63 C61 122.1(4) . 2_667 ?
C64 C63 C62 117.9(5) . . ?
C65 C64 C63 119.9(4) . . ?
C56 C65 C66 107.1(5) . . ?
C64 C65 C56 123.0(4) . . ?
C64 C65 C66 129.9(4) . . ?
O8 C66 N4 125.8(4) . . ?
O8 C66 C65 127.1(5) . . ?
N4 C66 C65 107.1(4) . . ?
N4 C67 C68 111.5(5) . . ?
C67 C68 C69 105.1(6) . . ?
C69A C68 C67 130.2(11) . . ?
C70 C69 C68 110.7(9) . . ?
C71 C70 C69 112.0(9) . . ?
C70 C71 C72 108.8(10) . . ?
C68 C69A C70A 123.4(17) . . ?
C69A C70A C71A 104.9(17) . . ?
C72A C71A C70A 96.6(18) . . ?
C51A C50A C49 114.2(7) . . ?
C52A C51A C50A 117.8(8) . . ?
C51A C52A C53A 110.8(9) . . ?
C52A C53A C54A 113.7(11) . . ?

loop_
_geom_bond_atom_site_label_1
_geom_bond_atom_site_label_2
_geom_bond_distance
_geom_bond_site_symmetry_2
_geom_bond_publ_flag
O1 C1 1.221(5) . ?
O2 C22 1.211(5) . ?
O3 C12 1.237(5) . ?
O4 C11 1.212(6) . ?
N1 C1 1.370(6) . ?
N1 C22 1.411(5) . ?
N1 C25 1.453(5) . ?
N2 C11 1.405(5) . ?
N2 C12 1.379(6) . ?
N2 C31 1.460(6) . ?
C1 C2 1.495(5) . ?
C2 C3 1.375(6) . ?
C2 C21 1.377(6) . ?
C3 C4 1.399(5) . ?
C4 C5 1.452(6) . ?
C4 C23 1.451(5) . ?
C5 C6 1.400(6) . ?
C5 C24 1.437(5) . ?
C6 C7 1.374(6) . ?
C7 C8 1.374(5) . ?
C8 C9 1.418(6) . ?
C9 C10 1.423(5) . ?
C9 C24 1.409(6) . ?
C10 C11 1.478(6) . ?
C10 C13 1.369(6) . ?
C12 C13 1.474(5) . ?
C13 C14 1.366(6) . ?
C14 C15 1.402(5) . ?
C15 C16 1.456(6) . ?
C15 C24 1.441(6) . ?
C16 C17 1.395(6) . ?
C16 C23 1.439(5) . ?
C17 C18 1.387(6) . ?
C18 C19 1.373(5) . ?
C19 C20 1.420(6) . ?
C20 C21 1.413(5) . ?
C20 C23 1.413(6) . ?
C21 C22 1.482(6) . ?
C25 C26 1.495(7) . ?
C26 C27 1.500(6) . ?
C27 C28 1.533(8) . ?
C28 C29 1.507(7) . ?
C29 C30 1.486(8) . ?
C31 C32 1.527(7) . ?
C32 C33 1.472(8) . ?
C33 C34 1.547(8) . ?
C34 C35 1.532(9) . ?
C35 C36 1.495(9) . ?
O5 C48 1.221(5) . ?
O6 C37 1.214(5) . ?
N3 C37 1.406(5) . ?
N3 C48 1.366(6) . ?
N3 C49 1.454(5) . ?
C37 C38 1.487(6) . ?
C38 C39 1.410(5) . ?
C38 C47 1.371(5) . ?
C39 C40 1.408(6) . ?
C39 C44 1.430(6) . ?
C40 C41 1.374(5) . ?
C41 C42 1.395(6) . ?
C42 C43 1.377(5) . ?
C43 C44 1.439(5) . ?
C43 C45 1.464(6) 2_566 ?
C44 C45 1.432(5) . ?
C45 C46 1.394(5) . ?
C46 C47 1.379(6) . ?
C47 C48 1.497(5) . ?
C49 C50 1.517(6) . ?
C49 C50A 1.568(9) . ?
C50 C51 1.525(6) . ?
C51 C52 1.531(6) . ?
C52 C53 1.530(6) . ?
C53 C54 1.543(7) . ?
O7 C55 1.202(6) . ?
O8 C66 1.235(5) . ?
N4 C55 1.405(6) . ?
N4 C66 1.343(7) . ?
N4 C67 1.462(7) . ?
C55 C56 1.479(8) . ?
C56 C57 1.416(6) . ?
C56 C65 1.373(6) . ?
C57 C58 1.419(7) . ?
C57 C62 1.418(8) . ?
C58 C59 1.380(6) . ?
C59 C60 1.380(8) . ?
C60 C61 1.392(7) . ?
C61 C62 1.448(6) . ?
C61 C63 1.448(8) 2_667 ?
C62 C63 1.443(6) . ?
C63 C64 1.406(6) . ?
C64 C65 1.366(7) . ?
C65 C66 1.496(6) . ?
C67 C68 1.519(8) . ?
C68 C69 1.568(11) . ?
C68 C69A 1.45(2) . ?
C69 C70 1.530(14) . ?
C70 C71 1.474(15) . ?
C71 C72 1.622(16) . ?
C69A C70A 1.49(3) . ?
C70A C71A 1.550(10) . ?
C71A C72A 1.524(10) . ?
C50A C51A 1.533(8) . ?
C51A C52A 1.517(9) . ?
C52A C53A 1.532(9) . ?
C53A C54A 1.537(9) . ?
